data_7003578
loop_
_publ_author_name
'Robertson, Stuart D.'
'Chivers, Tristram'

_publ_section_title
;
 Synthesis, NMR characterisation and X-ray structures of mixed
 chalcogenido PNP ligands containing tellurium: crystal structures of
 SeiPr2PNP(H)iPr2 and [NaN(EPiPr2)2]\\infty (E = Se, Te)
;
_journal_issue 13
_journal_name_full 'Dalton Transactions'
_journal_page_first 1765
_journal_page_last 1772
_journal_paper_doi 10.1039/b717287g
_journal_year 2008
_chemical_formula_moiety 'C18 H44 Li N3 P2 Se2'
_chemical_formula_sum 'C18 H44 Li N3 P2 Se2'
_chemical_formula_weight 529.36
_chemical_name_systematic
;
?
;
_space_group_IT_number 14
_symmetry_cell_setting monoclinic
_symmetry_space_group_name_Hall '-P 2yn'
_symmetry_space_group_name_H-M 'P 1 21/n 1'
_atom_sites_solution_hydrogens geom
_atom_sites_solution_primary direct
_atom_sites_solution_secondary difmap
_audit_creation_method SHELXL-97
_cell_angle_alpha 90.00
_cell_angle_beta 105.06(3)
_cell_angle_gamma 90.00
_cell_formula_units_Z 4
_cell_length_a 9.9918(4)
_cell_length_b 14.3484(8)
_cell_length_c 19.232(2)
_cell_measurement_temperature 173(2)
_cell_volume 2662.5(5)
_computing_cell_refinement 'Nonius DENZO'
_computing_data_collection 'Nonius COLLECT'
_computing_data_reduction 'Nonius DENZO'
_computing_molecular_graphics 'Bruker SHELXTL'
_computing_publication_material 'Bruker SHELXTL'
_computing_structure_refinement 'SHELXL-97 (Sheldrick, 1997)'
_computing_structure_solution 'Bruker SHELXTL'
_diffrn_ambient_temperature 173(2)
_diffrn_measured_fraction_theta_full 0.969
_diffrn_measured_fraction_theta_max 0.969
_diffrn_measurement_device_type 'Nonius kappa CCD'
_diffrn_measurement_method 'phi\omega scans'
_diffrn_radiation_monochromator graphite
_diffrn_radiation_source 'fine-focus sealed tube'
_diffrn_radiation_type MoK\a
_diffrn_radiation_wavelength 0.71073
_diffrn_reflns_av_R_equivalents 0.0958
_diffrn_reflns_av_sigmaI/netI 0.0846
_diffrn_reflns_limit_h_max 11
_diffrn_reflns_limit_h_min -11
_diffrn_reflns_limit_k_max 16
_diffrn_reflns_limit_k_min -17
_diffrn_reflns_limit_l_max 22
_diffrn_reflns_limit_l_min -20
_diffrn_reflns_number 17981
_diffrn_reflns_theta_full 25.03
_diffrn_reflns_theta_max 25.03
_diffrn_reflns_theta_min 2.11
_exptl_absorpt_coefficient_mu 2.905
_exptl_absorpt_correction_T_max 0.8009
_exptl_absorpt_correction_T_min 0.5943
_exptl_absorpt_correction_type integration
_exptl_absorpt_process_details 'HKL Scalepack (Otwinowski and Minor 1997)'
_exptl_crystal_colour yellow
_exptl_crystal_density_diffrn 1.320
_exptl_crystal_density_method 'not measured'
_exptl_crystal_description plate
_exptl_crystal_F_000 1096
_exptl_crystal_size_max 0.20
_exptl_crystal_size_mid 0.08
_exptl_crystal_size_min 0.08
_refine_diff_density_max 0.815
_refine_diff_density_min -0.763
_refine_diff_density_rms 0.205
_refine_ls_extinction_method none
_refine_ls_goodness_of_fit_ref 1.113
_refine_ls_hydrogen_treatment constr
_refine_ls_matrix_type full
_refine_ls_number_parameters 247
_refine_ls_number_reflns 4559
_refine_ls_number_restraints 0
_refine_ls_restrained_S_all 1.113
_refine_ls_R_factor_all 0.0900
_refine_ls_R_factor_gt 0.0476
_refine_ls_shift/su_max 0.002
_refine_ls_shift/su_mean 0.000
_refine_ls_structure_factor_coef Fsqd
_refine_ls_weighting_details 'calc w=1/[\s^2^(Fo^2^)+(0.0475P)^2^+0.2064P] where P=(Fo^2^+2Fc^2^)/3'
_refine_ls_weighting_scheme calc
_refine_ls_wR_factor_gt 0.0900
_refine_ls_wR_factor_ref 0.1105
_reflns_number_gt 3183
_reflns_number_total 4559
_reflns_threshold_expression >2sigma(I)
_cod_data_source_file b717287g.txt
_cod_data_source_block 4Li
_cod_depositor_comments
;
The following automatic conversions were performed:
'_symmetry_cell_setting' value 'Monoclinic' changed to 'monoclinic'
according to '/home/saulius/struct/CIF-dictionaries/cif_core.dic'
dictionary named 'cif_core.dic' version 2.4.1 from 2010-06-29.

Automatic conversion script
Id: cif_fix_enum 1527 2010-12-29 10:47:43Z saulius 
;
_cod_original_sg_symbol_H-M 'P 21/n'
_cod_database_code 7003578

loop_
_symmetry_equiv_pos_as_xyz
'x, y, z'
'-x+1/2, y+1/2, -z+1/2'
'-x, -y, -z'
'x-1/2, -y-1/2, z-1/2'

loop_
_atom_site_label
_atom_site_type_symbol
_atom_site_fract_x
_atom_site_fract_y
_atom_site_fract_z
_atom_site_U_iso_or_equiv
_atom_site_adp_type
_atom_site_occupancy
_atom_site_symmetry_multiplicity
_atom_site_calc_flag
_atom_site_refinement_flags
_atom_site_disorder_assembly
_atom_site_disorder_group
Se1 Se 0.88950(5) 0.88239(4) 0.00818(3) 0.02906(17) Uani 1 1 d . . .
Se2 Se 0.61499(5) 0.74287(4) -0.16786(3) 0.02601(16) Uani 1 1 d . . .
P1 P 0.81677(12) 0.75492(9) 0.04560(7) 0.0207(3) Uani 1 1 d . . .
P2 P 0.55771(12) 0.70989(9) -0.06979(7) 0.0185(3) Uani 1 1 d . . .
N1 N 0.6687(4) 0.7143(3) 0.0060(2) 0.0210(9) Uani 1 1 d . . .
N2 N 0.7107(4) 1.0057(3) -0.1739(2) 0.0287(10) Uani 1 1 d . . .
N3 N 0.9325(4) 0.8774(3) -0.1873(2) 0.0305(11) Uani 1 1 d . . .
Li1 Li 0.7821(8) 0.8760(6) -0.1277(5) 0.027(2) Uani 1 1 d . . .
C10 C 0.9449(5) 0.6627(4) 0.0482(3) 0.0298(13) Uani 1 1 d . . .
H10 H 0.9069 0.6042 0.0640 0.036 Uiso 1 1 calc R . .
C11 C 1.0840(5) 0.6822(4) 0.1024(3) 0.0419(16) Uani 1 1 d . . .
H11A H 1.1508 0.6338 0.0984 0.063 Uiso 1 1 calc R . .
H11B H 1.0716 0.6822 0.1513 0.063 Uiso 1 1 calc R . .
H11C H 1.1188 0.7432 0.0921 0.063 Uiso 1 1 calc R . .
C12 C 0.9646(5) 0.6446(4) -0.0265(3) 0.0383(15) Uani 1 1 d . . .
H12A H 1.0102 0.6984 -0.0418 0.057 Uiso 1 1 calc R . .
H12B H 0.8741 0.6347 -0.0606 0.057 Uiso 1 1 calc R . .
H12C H 1.0222 0.5890 -0.0252 0.057 Uiso 1 1 calc R . .
C20 C 0.8137(5) 0.7732(4) 0.1398(3) 0.0283(13) Uani 1 1 d . . .
H20 H 0.9087 0.7927 0.1673 0.034 Uiso 1 1 calc R . .
C21 C 0.7777(5) 0.6837(4) 0.1742(3) 0.0380(15) Uani 1 1 d . . .
H21A H 0.7804 0.6955 0.2247 0.057 Uiso 1 1 calc R . .
H21B H 0.8450 0.6350 0.1715 0.057 Uiso 1 1 calc R . .
H21C H 0.6845 0.6631 0.1484 0.057 Uiso 1 1 calc R . .
C22 C 0.7130(6) 0.8517(4) 0.1458(3) 0.0395(15) Uani 1 1 d . . .
H22A H 0.6181 0.8328 0.1216 0.059 Uiso 1 1 calc R . .
H22B H 0.7368 0.9082 0.1230 0.059 Uiso 1 1 calc R . .
H22C H 0.7198 0.8642 0.1967 0.059 Uiso 1 1 calc R . .
C30 C 0.4094(5) 0.7823(3) -0.0652(3) 0.0238(12) Uani 1 1 d . . .
H30 H 0.3372 0.7759 -0.1119 0.029 Uiso 1 1 calc R . .
C31 C 0.3459(5) 0.7492(4) -0.0047(3) 0.0312(13) Uani 1 1 d . . .
H31A H 0.4180 0.7474 0.0409 0.047 Uiso 1 1 calc R . .
H31B H 0.3068 0.6866 -0.0160 0.047 Uiso 1 1 calc R . .
H31C H 0.2724 0.7923 -0.0004 0.047 Uiso 1 1 calc R . .
C32 C 0.4517(5) 0.8849(3) -0.0556(3) 0.0327(13) Uani 1 1 d . . .
H32A H 0.3712 0.9228 -0.0536 0.049 Uiso 1 1 calc R . .
H32B H 0.4867 0.9051 -0.0963 0.049 Uiso 1 1 calc R . .
H32C H 0.5245 0.8926 -0.0107 0.049 Uiso 1 1 calc R . .
C40 C 0.4916(5) 0.5902(3) -0.0786(3) 0.0273(12) Uani 1 1 d . . .
H40 H 0.4601 0.5762 -0.0344 0.033 Uiso 1 1 calc R . .
C41 C 0.6085(5) 0.5217(4) -0.0799(3) 0.0323(13) Uani 1 1 d . . .
H41A H 0.5716 0.4580 -0.0855 0.048 Uiso 1 1 calc R . .
H41B H 0.6812 0.5264 -0.0347 0.048 Uiso 1 1 calc R . .
H41C H 0.6474 0.5367 -0.1203 0.048 Uiso 1 1 calc R . .
C42 C 0.3668(5) 0.5777(4) -0.1430(3) 0.0414(15) Uani 1 1 d . . .
H42A H 0.3907 0.5983 -0.1869 0.062 Uiso 1 1 calc R . .
H42B H 0.2892 0.6149 -0.1359 0.062 Uiso 1 1 calc R . .
H42C H 0.3403 0.5118 -0.1477 0.062 Uiso 1 1 calc R . .
C51 C 0.8877(6) 0.9541(5) -0.2356(4) 0.0526(18) Uani 1 1 d . . .
H51A H 0.8152 0.9320 -0.2779 0.063 Uiso 1 1 calc R . .
H51B H 0.9669 0.9765 -0.2530 0.063 Uiso 1 1 calc R . .
C52 C 0.8320(7) 1.0327(4) -0.2018(4) 0.0531(18) Uani 1 1 d . . .
H52A H 0.8034 1.0832 -0.2377 0.064 Uiso 1 1 calc R . .
H52B H 0.9064 1.0574 -0.1615 0.064 Uiso 1 1 calc R . .
C53 C 0.9325(7) 0.7928(5) -0.2305(4) 0.065(2) Uani 1 1 d . . .
H53A H 0.8388 0.7814 -0.2609 0.097 Uiso 1 1 calc R . .
H53B H 0.9623 0.7394 -0.1984 0.097 Uiso 1 1 calc R . .
H53C H 0.9964 0.8010 -0.2610 0.097 Uiso 1 1 calc R . .
C54 C 1.0725(5) 0.8899(4) -0.1414(3) 0.0397(15) Uani 1 1 d . . .
H54A H 1.1380 0.8943 -0.1713 0.060 Uiso 1 1 calc R . .
H54B H 1.0970 0.8367 -0.1086 0.060 Uiso 1 1 calc R . .
H54C H 1.0765 0.9473 -0.1133 0.060 Uiso 1 1 calc R . .
C55 C 0.5834(6) 1.0004(4) -0.2306(3) 0.0502(16) Uani 1 1 d . . .
H55A H 0.5068 0.9842 -0.2098 0.075 Uiso 1 1 calc R . .
H55B H 0.5925 0.9526 -0.2654 0.075 Uiso 1 1 calc R . .
H55C H 0.5648 1.0609 -0.2549 0.075 Uiso 1 1 calc R . .
C56 C 0.6952(6) 1.0745(4) -0.1211(3) 0.0365(14) Uani 1 1 d . . .
H56A H 0.6783 1.1359 -0.1440 0.055 Uiso 1 1 calc R . .
H56B H 0.7801 1.0766 -0.0817 0.055 Uiso 1 1 calc R . .
H56C H 0.6168 1.0574 -0.1019 0.055 Uiso 1 1 calc R . .

loop_
_atom_site_aniso_label
_atom_site_aniso_U_11
_atom_site_aniso_U_22
_atom_site_aniso_U_33
_atom_site_aniso_U_23
_atom_site_aniso_U_13
_atom_site_aniso_U_12
Se1 0.0339(3) 0.0282(3) 0.0206(3) 0.0039(2) -0.0011(2) -0.0109(2)
Se2 0.0320(3) 0.0288(3) 0.0173(3) -0.0007(2) 0.0065(2) -0.0068(2)
P1 0.0191(6) 0.0236(7) 0.0170(7) 0.0017(6) 0.0003(5) -0.0021(6)
P2 0.0186(6) 0.0190(7) 0.0165(8) -0.0007(6) 0.0023(5) -0.0026(5)
N1 0.019(2) 0.028(2) 0.014(2) 0.0009(18) 0.0019(18) -0.0031(17)
N2 0.032(2) 0.023(3) 0.031(3) 0.003(2) 0.008(2) -0.0008(19)
N3 0.027(2) 0.038(3) 0.025(3) 0.000(2) 0.005(2) 0.000(2)
Li1 0.028(4) 0.028(5) 0.023(5) 0.002(4) 0.002(4) -0.003(4)
C10 0.024(3) 0.028(3) 0.038(4) 0.010(3) 0.010(3) 0.001(2)
C11 0.021(3) 0.054(4) 0.046(4) 0.016(3) 0.001(3) 0.004(3)
C12 0.029(3) 0.041(4) 0.046(4) 0.001(3) 0.012(3) 0.006(3)
C20 0.028(3) 0.039(3) 0.014(3) 0.001(2) -0.001(2) -0.007(2)
C21 0.037(3) 0.051(4) 0.027(4) 0.004(3) 0.010(3) -0.015(3)
C22 0.046(3) 0.045(4) 0.027(4) -0.012(3) 0.009(3) -0.001(3)
C30 0.024(3) 0.021(3) 0.026(3) -0.004(2) 0.006(2) 0.001(2)
C31 0.025(3) 0.034(3) 0.038(4) -0.001(3) 0.014(3) 0.005(2)
C32 0.031(3) 0.028(3) 0.038(4) 0.000(3) 0.008(3) 0.002(2)
C40 0.027(3) 0.026(3) 0.028(3) -0.001(2) 0.006(2) -0.008(2)
C41 0.045(3) 0.022(3) 0.032(4) -0.004(3) 0.014(3) -0.002(2)
C42 0.041(3) 0.030(3) 0.047(4) -0.011(3) -0.001(3) -0.008(3)
C51 0.048(4) 0.073(5) 0.038(4) 0.022(4) 0.014(3) 0.001(3)
C52 0.082(5) 0.033(4) 0.054(5) 0.016(3) 0.035(4) 0.002(3)
C53 0.059(4) 0.079(5) 0.067(5) -0.036(4) 0.035(4) -0.020(4)
C54 0.027(3) 0.054(4) 0.038(4) 0.002(3) 0.006(3) -0.004(3)
C55 0.065(4) 0.042(4) 0.030(4) 0.005(3) -0.013(3) -0.001(3)
C56 0.041(3) 0.021(3) 0.043(4) -0.004(3) 0.002(3) 0.000(2)

loop_
_atom_type_symbol
_atom_type_description
_atom_type_scat_dispersion_real
_atom_type_scat_dispersion_imag
_atom_type_scat_source
C C 0.0033 0.0016 'International Tables Vol C Tables 4.2.6.8 and 6.1.1.4'
H H 0.0000 0.0000 'International Tables Vol C Tables 4.2.6.8 and 6.1.1.4'
Li Li -0.0003 0.0001 'International Tables Vol C Tables 4.2.6.8 and 6.1.1.4'
N N 0.0061 0.0033 'International Tables Vol C Tables 4.2.6.8 and 6.1.1.4'
P P 0.1023 0.0942 'International Tables Vol C Tables 4.2.6.8 and 6.1.1.4'
Se Se -0.0929 2.2259 'International Tables Vol C Tables 4.2.6.8 and 6.1.1.4'

loop_
_geom_angle_atom_site_label_1
_geom_angle_atom_site_label_2
_geom_angle_atom_site_label_3
_geom_angle
_geom_angle_site_symmetry_1
_geom_angle_site_symmetry_3
_geom_angle_publ_flag
P1 Se1 Li1 102.83(19) . . ?
P2 Se2 Li1 101.72(19) . . ?
N1 P1 C10 107.8(2) . . ?
N1 P1 C20 105.9(2) . . ?
C10 P1 C20 105.4(2) . . ?
N1 P1 Se1 120.19(16) . . ?
C10 P1 Se1 109.12(16) . . ?
C20 P1 Se1 107.52(17) . . ?
N1 P2 C30 108.3(2) . . ?
N1 P2 C40 105.7(2) . . ?
C30 P2 C40 105.0(2) . . ?
N1 P2 Se2 120.81(14) . . ?
C30 P2 Se2 108.61(17) . . ?
C40 P2 Se2 107.20(18) . . ?
P2 N1 P1 142.8(3) . . ?
C55 N2 C56 109.3(4) . . ?
C55 N2 C52 112.3(5) . . ?
C56 N2 C52 108.6(4) . . ?
C55 N2 Li1 114.0(4) . . ?
C56 N2 Li1 113.0(4) . . ?
C52 N2 Li1 99.4(4) . . ?
C51 N3 C54 112.7(5) . . ?
C51 N3 C53 108.3(5) . . ?
C54 N3 C53 107.6(5) . . ?
C51 N3 Li1 102.3(4) . . ?
C54 N3 Li1 112.2(4) . . ?
C53 N3 Li1 113.7(4) . . ?
N2 Li1 N3 88.5(3) . . ?
N2 Li1 Se2 114.6(4) . . ?
N3 Li1 Se2 110.4(4) . . ?
N2 Li1 Se1 113.9(4) . . ?
N3 Li1 Se1 112.7(3) . . ?
Se2 Li1 Se1 114.1(3) . . ?
N2 Li1 C52 32.2(2) . . ?
N3 Li1 C52 57.7(3) . . ?
Se2 Li1 C52 130.5(4) . . ?
Se1 Li1 C52 114.3(3) . . ?
C12 C10 C11 110.8(4) . . ?
C12 C10 P1 110.9(4) . . ?
C11 C10 P1 113.0(4) . . ?
C21 C20 C22 110.5(4) . . ?
C21 C20 P1 111.9(4) . . ?
C22 C20 P1 111.0(4) . . ?
C32 C30 C31 111.2(4) . . ?
C32 C30 P2 110.5(3) . . ?
C31 C30 P2 111.1(3) . . ?
C42 C40 C41 112.1(4) . . ?
C42 C40 P2 112.6(4) . . ?
C41 C40 P2 110.2(3) . . ?
N3 C51 C52 112.9(5) . . ?
C51 C52 N2 113.1(5) . . ?
C51 C52 Li1 75.3(4) . . ?
N2 C52 Li1 48.5(3) . . ?

loop_
_geom_bond_atom_site_label_1
_geom_bond_atom_site_label_2
_geom_bond_distance
_geom_bond_site_symmetry_2
_geom_bond_publ_flag
Se1 P1 2.1595(14) . ?
Se1 Li1 2.556(9) . ?
Se2 P2 2.1610(14) . ?
Se2 Li1 2.522(8) . ?
P1 N1 1.589(4) . ?
P1 C10 1.833(5) . ?
P1 C20 1.839(5) . ?
P2 N1 1.586(4) . ?
P2 C30 1.831(5) . ?
P2 C40 1.832(5) . ?
N2 C55 1.446(7) . ?
N2 C56 1.454(6) . ?
N2 C52 1.498(7) . ?
N2 Li1 2.106(9) . ?
N3 C51 1.434(7) . ?
N3 C54 1.460(6) . ?
N3 C53 1.471(7) . ?
N3 Li1 2.114(9) . ?
Li1 C52 2.775(10) . ?
C10 C12 1.523(7) . ?
C10 C11 1.531(7) . ?
C20 C21 1.530(7) . ?
C20 C22 1.535(7) . ?
C30 C32 1.530(7) . ?
C30 C31 1.539(7) . ?
C40 C42 1.524(7) . ?
C40 C41 1.532(7) . ?
C51 C52 1.480(8) . ?

loop_
_geom_torsion_atom_site_label_1
_geom_torsion_atom_site_label_2
_geom_torsion_atom_site_label_3
_geom_torsion_atom_site_label_4
_geom_torsion
_geom_torsion_site_symmetry_1
_geom_torsion_site_symmetry_2
_geom_torsion_site_symmetry_3
_geom_torsion_site_symmetry_4
_geom_torsion_publ_flag
Li1 Se1 P1 N1 -33.0(3) . . . . ?
Li1 Se1 P1 C10 92.1(3) . . . . ?
Li1 Se1 P1 C20 -154.0(2) . . . . ?
Li1 Se2 P2 N1 -37.8(3) . . . . ?
Li1 Se2 P2 C30 88.2(3) . . . . ?
Li1 Se2 P2 C40 -158.8(3) . . . . ?
C30 P2 N1 P1 -108.5(4) . . . . ?
C40 P2 N1 P1 139.3(4) . . . . ?
Se2 P2 N1 P1 17.6(5) . . . . ?
C10 P1 N1 P2 -97.0(5) . . . . ?
C20 P1 N1 P2 150.6(4) . . . . ?
Se1 P1 N1 P2 28.7(5) . . . . ?
C55 N2 Li1 N3 103.5(4) . . . . ?
C56 N2 Li1 N3 -131.0(4) . . . . ?
C52 N2 Li1 N3 -16.1(4) . . . . ?
C55 N2 Li1 Se2 -8.3(5) . . . . ?
C56 N2 Li1 Se2 117.2(4) . . . . ?
C52 N2 Li1 Se2 -127.9(4) . . . . ?
C55 N2 Li1 Se1 -142.3(4) . . . . ?
C56 N2 Li1 Se1 -16.8(5) . . . . ?
C52 N2 Li1 Se1 98.1(4) . . . . ?
C55 N2 Li1 C52 119.6(5) . . . . ?
C56 N2 Li1 C52 -114.9(5) . . . . ?
C51 N3 Li1 N2 -10.6(5) . . . . ?
C54 N3 Li1 N2 110.4(4) . . . . ?
C53 N3 Li1 N2 -127.1(5) . . . . ?
C51 N3 Li1 Se2 105.1(5) . . . . ?
C54 N3 Li1 Se2 -133.9(4) . . . . ?
C53 N3 Li1 Se2 -11.4(6) . . . . ?
C51 N3 Li1 Se1 -126.0(4) . . . . ?
C54 N3 Li1 Se1 -5.0(6) . . . . ?
C53 N3 Li1 Se1 117.5(5) . . . . ?
C51 N3 Li1 C52 -20.7(4) . . . . ?
C54 N3 Li1 C52 100.4(4) . . . . ?
C53 N3 Li1 C52 -137.2(5) . . . . ?
P2 Se2 Li1 N2 -112.4(3) . . . . ?
P2 Se2 Li1 N3 149.6(3) . . . . ?
P2 Se2 Li1 Se1 21.5(3) . . . . ?
P2 Se2 Li1 C52 -146.0(4) . . . . ?
P1 Se1 Li1 N2 141.0(3) . . . . ?
P1 Se1 Li1 N3 -120.1(3) . . . . ?
P1 Se1 Li1 Se2 6.8(3) . . . . ?
P1 Se1 Li1 C52 176.4(3) . . . . ?
N1 P1 C10 C12 70.8(4) . . . . ?
C20 P1 C10 C12 -176.5(4) . . . . ?
Se1 P1 C10 C12 -61.2(4) . . . . ?
N1 P1 C10 C11 -163.9(4) . . . . ?
C20 P1 C10 C11 -51.2(4) . . . . ?
Se1 P1 C10 C11 64.0(4) . . . . ?
N1 P1 C20 C21 56.2(4) . . . . ?
C10 P1 C20 C21 -57.9(4) . . . . ?
Se1 P1 C20 C21 -174.2(3) . . . . ?
N1 P1 C20 C22 -67.8(4) . . . . ?
C10 P1 C20 C22 178.2(4) . . . . ?
Se1 P1 C20 C22 61.8(4) . . . . ?
N1 P2 C30 C32 65.8(4) . . . . ?
C40 P2 C30 C32 178.4(4) . . . . ?
Se2 P2 C30 C32 -67.2(4) . . . . ?
N1 P2 C30 C31 -58.1(4) . . . . ?
C40 P2 C30 C31 54.5(4) . . . . ?
Se2 P2 C30 C31 169.0(3) . . . . ?
N1 P2 C40 C42 170.7(4) . . . . ?
C30 P2 C40 C42 56.2(4) . . . . ?
Se2 P2 C40 C42 -59.2(4) . . . . ?
N1 P2 C40 C41 -63.2(4) . . . . ?
C30 P2 C40 C41 -177.7(4) . . . . ?
Se2 P2 C40 C41 66.9(4) . . . . ?
C54 N3 C51 C52 -83.2(6) . . . . ?
C53 N3 C51 C52 157.8(5) . . . . ?
Li1 N3 C51 C52 37.4(6) . . . . ?
N3 C51 C52 N2 -58.9(7) . . . . ?
N3 C51 C52 Li1 -27.9(5) . . . . ?
C55 N2 C52 C51 -79.0(6) . . . . ?
C56 N2 C52 C51 160.1(5) . . . . ?
Li1 N2 C52 C51 41.8(6) . . . . ?
C55 N2 C52 Li1 -120.8(5) . . . . ?
C56 N2 C52 Li1 118.3(5) . . . . ?
N2 Li1 C52 C51 -140.7(6) . . . . ?
N3 Li1 C52 C51 20.2(4) . . . . ?
Se2 Li1 C52 C51 -69.9(5) . . . . ?
Se1 Li1 C52 C51 122.6(5) . . . . ?
N3 Li1 C52 N2 160.9(5) . . . . ?
Se2 Li1 C52 N2 70.7(5) . . . . ?
Se1 Li1 C52 N2 -96.7(5) . . . . ?
